data_7046341
loop_
_publ_author_name
'Navarro-S\'anchez, Jos\'e'
'Mullor-Ru\'iz, Ismael'
'Popescu, Catalin'
'Santamar\'ia-P\'erez, David'
'Segura, Alfredo'
'Errandonea, Daniel'
'Gonz\'alez-Platas, Javier'
'Mart\'i-Gastaldo, Carlos'

_publ_section_title
;
 Peptide metal-organic frameworks under pressure: flexible linkers for
 cooperative compression.
;
_journal_issue 31
_journal_name_full 'Dalton transactions (Cambridge, England : 2003)'
_journal_page_first 10654
_journal_page_last 10659
_journal_paper_doi 10.1039/c8dt01765d
_journal_volume 47
_journal_year 2018
_chemical_formula_moiety 'C22 H26 N4 O8 Zn'
_chemical_formula_sum 'C22 H26 N4 O8 Zn'
_chemical_formula_weight 539.84
_space_group_crystal_system monoclinic
_space_group_IT_number 5
_space_group_name_Hall 'I 2y'
_space_group_name_H-M_alt 'I 1 2 1'
_symmetry_space_group_name_Hall 'I 2y'
_symmetry_space_group_name_H-M 'I 1 2 1'
_atom_sites_solution_hydrogens geom
_atom_sites_solution_primary dual
_audit_creation_date 2017-08-02
_audit_creation_method
;
Olex2 1.2
(compiled 2017.07.20 svn.r3457 for OlexSys, GUI svn.r5370)
;
_audit_update_record
;
2017-11-29 deposited with the CCDC.
2018-05-11 downloaded from the CCDC.
;
_cell_angle_alpha 90
_cell_angle_beta 99.00(2)
_cell_angle_gamma 90
_cell_formula_units_Z 2
_cell_length_a 7.2705(5)
_cell_length_b 5.2464(4)
_cell_length_c 26.144(18)
_cell_measurement_reflns_used 548
_cell_measurement_temperature 298(1)
_cell_measurement_theta_max 11.1800
_cell_measurement_theta_min 2.1560
_cell_volume 985.0(7)
_computing_cell_refinement 'CrysAlisPro 1.171.38.46 (Rigaku OD, 2015)'
_computing_data_collection 'CrysAlisPro 1.171.38.46 (Rigaku OD, 2015)'
_computing_data_reduction 'CrysAlisPro 1.171.38.46 (Rigaku OD, 2015)'
_computing_molecular_graphics 'Olex2 (Dolomanov et al., 2009)'
_computing_publication_material 'Olex2 (Dolomanov et al., 2009)'
_computing_structure_refinement 'ShelXL (Sheldrick, 2015)'
_computing_structure_solution 'ShelXT (Sheldrick, 2015)'
_diffrn_ambient_pressure 2480000(40000)
_diffrn_ambient_temperature 298(1)
_diffrn_detector 'CCD plate'
_diffrn_measured_fraction_theta_full 0.338
_diffrn_measured_fraction_theta_max 0.337
_diffrn_measurement_details
;
List of Runs (angles in degrees, time in seconds):

  # Type    Start    End  Width  t~exp~   \w     \q     \k     \f   Frames
#--------------------------------------------------------------------------
  1  \f    -23.20  14.00   0.20    0.50   0.00   0.00   0.00    --   186
;
_diffrn_measurement_device 'abstract diffractometer'
_diffrn_measurement_device_type 'esperanto-CrysAlisPro-abstract goniometer imported esperanto images'
_diffrn_measurement_method '\f scans'
_diffrn_orient_matrix_type 'CrysAlisPro convention (1999,Acta A55,543-557)'
_diffrn_orient_matrix_UB_11 0.0066292486
_diffrn_orient_matrix_UB_12 0.0012556272
_diffrn_orient_matrix_UB_13 0.0123055701
_diffrn_orient_matrix_UB_21 0.0377683128
_diffrn_orient_matrix_UB_22 -0.0311198406
_diffrn_orient_matrix_UB_23 0.0002012232
_diffrn_orient_matrix_UB_31 0.0223586935
_diffrn_orient_matrix_UB_32 0.0521741717
_diffrn_orient_matrix_UB_33 -0.0002170377
_diffrn_radiation_monochromator synchrotron
_diffrn_radiation_probe x-ray
_diffrn_radiation_type synchrotron
_diffrn_radiation_wavelength 0.3185
_diffrn_reflns_av_R_equivalents 0.0160
_diffrn_reflns_av_unetI/netI 0.0321
_diffrn_reflns_Laue_measured_fraction_full 0.338
_diffrn_reflns_Laue_measured_fraction_max 0.337
_diffrn_reflns_limit_h_max 8
_diffrn_reflns_limit_h_min -8
_diffrn_reflns_limit_k_max 6
_diffrn_reflns_limit_k_min -6
_diffrn_reflns_limit_l_max 16
_diffrn_reflns_limit_l_min -5
_diffrn_reflns_number 539
_diffrn_reflns_point_group_measured_fraction_full 0.273
_diffrn_reflns_point_group_measured_fraction_max 0.273
_diffrn_reflns_theta_full 10.923
_diffrn_reflns_theta_max 10.923
_diffrn_reflns_theta_min 2.154
_diffrn_source synchrotron
_exptl_absorpt_coefficient_mu 0.699
_exptl_absorpt_correction_T_max 1.00000
_exptl_absorpt_correction_T_min 0.19282
_exptl_absorpt_correction_type multi-scan
_exptl_absorpt_process_details
;
CrysAlisPro 1.171.38.46 (Rigaku Oxford Diffraction, 2015)
Empirical absorption correction using spherical harmonics,
 implemented in SCALE3 ABSPACK scaling algorithm.
;
_exptl_crystal_colour colourless
_exptl_crystal_colour_primary colourless
_exptl_crystal_density_diffrn 1.820
_exptl_crystal_description plate
_exptl_crystal_F_000 560
_exptl_crystal_size_max 0.082
_exptl_crystal_size_mid 0.071
_exptl_crystal_size_min 0.021
_refine_diff_density_max 0.389
_refine_diff_density_min -0.324
_refine_diff_density_rms 0.098
_refine_ls_abs_structure_details
;
 Flack x determined using 119 quotients [(I+)-(I-)]/[(I+)+(I-)]
 (Parsons, Flack and Wagner, Acta Cryst. B69 (2013) 249-259).
;
_refine_ls_abs_structure_Flack 0.57(4)
_refine_ls_extinction_method none
_refine_ls_goodness_of_fit_ref 1.111
_refine_ls_hydrogen_treatment constr
_refine_ls_matrix_type full
_refine_ls_number_parameters 61
_refine_ls_number_reflns 477
_refine_ls_number_restraints 7
_refine_ls_restrained_S_all 1.130
_refine_ls_R_factor_all 0.0667
_refine_ls_R_factor_gt 0.0598
_refine_ls_shift/su_max 0.000
_refine_ls_shift/su_mean 0.000
_refine_ls_structure_factor_coef Fsqd
_refine_ls_weighting_details 'w=1/[\s^2^(Fo^2^)+(0.0864P)^2^+4.2271P] where P=(Fo^2^+2Fc^2^)/3'
_refine_ls_weighting_scheme calc
_refine_ls_wR_factor_gt 0.1508
_refine_ls_wR_factor_ref 0.1597
_reflns_Friedel_coverage 0.445
_reflns_Friedel_fraction_full 0.190
_reflns_Friedel_fraction_max 0.191
_reflns_number_gt 438
_reflns_number_total 477
_reflns_threshold_expression 'I > 2\s(I)'
_cod_data_source_file c8dt01765d2.cif
_cod_data_source_block GlyTyr_248GPa
_cod_depositor_comments 'Adding full bibliography for 7046340--7046346.cif.'
_cod_database_code 7046341
_shelx_shelxl_version_number 2014/7
_shelx_space_group_comment
;
The symmetry employed for this shelxl refinement is uniquely defined
by the following loop, which should always be used as a source of
symmetry information in preference to the above space-group names.
They are only intended as comments.
;
_shelx_estimated_absorpt_t_max 0.985
_shelx_estimated_absorpt_t_min 0.945
_reflns_odcompleteness_completeness 16.80
_reflns_odcompleteness_iscentric 1
_reflns_odcompleteness_theta 10.93
_olex2_refinement_description
;
1. Fixed Uiso
 At 1.2 times of:
  All C(H) groups, All C(H,H) groups, All N(H) groups, All N(H,H) groups
 At 1.5 times of:
  All O(H) groups
2. Uiso/Uaniso restraints and constraints
Uanis(Zn1) \\sim Ueq: with sigma of 0.01 and sigma for terminal atoms of 0.02
Uiso(C7) = Uiso(C8) = Uiso(C9) = Uiso(C4) = Uiso(C5) = Uiso(C6) = Uiso(C3) =
Uiso(C1) = Uiso(C2) = Uiso(C10) = Uiso(C11)
Uiso(O4) = Uiso(O3) = Uiso(O1) = Uiso(O2)
Uiso(N1) = Uiso(N2)
3.a Ternary CH refined with riding coordinates:
 C1(H1A)
3.b Secondary CH2 refined with riding coordinates:
 N2(H2A,H2B), C11(H11A,H11B), C3(H3A,H3B)
3.c Aromatic/amide H refined with riding coordinates:
 N1(H1), C9(H9), C8(H8), C6(H6), C5(H5)
3.d Idealised tetrahedral OH refined as rotating group:
 O4(H4)
;
_olex2_submission_special_instructions 'No special instructions were received'
_oxdiff_exptl_absorpt_empirical_details
;
Empirical correction (ABSPACK) includes:
- Absorption correction using spherical harmonics
- Frame scaling
;
_oxdiff_exptl_absorpt_empirical_full_max 2.739
_oxdiff_exptl_absorpt_empirical_full_min 0.415

loop_
_space_group_symop_operation_xyz
'x, y, z'
'-x, y, -z'
'x+1/2, y+1/2, z+1/2'
'-x+1/2, y+1/2, -z+1/2'

loop_
_atom_site_label
_atom_site_type_symbol
_atom_site_fract_x
_atom_site_fract_y
_atom_site_fract_z
_atom_site_U_iso_or_equiv
_atom_site_adp_type
_atom_site_occupancy
_atom_site_site_symmetry_order
_atom_site_calc_flag
_atom_site_refinement_flags_posn
_atom_site_refinement_flags_adp
_atom_site_refinement_flags_occupancy
Zn1 Zn 0.0000 0.16950(8) 0.5000 0.056(3) Uani 1 2 d S TU P
O1 O 0.1808(15) 0.430(2) 0.5345(15) 0.0476(17) Uiso 1 1 d . . .
O2 O 0.288(2) 0.058(3) 0.5653(19) 0.0476(17) Uiso 1 1 d . . .
O3 O 0.7985(16) 0.474(2) 0.5919(16) 0.0476(17) Uiso 1 1 d . . .
O4 O 0.6839(16) 0.577(2) 0.8504(16) 0.0476(17) Uiso 1 1 d . . .
H4 H 0.7960 0.5793 0.8494 0.071 Uiso 1 1 calc GR . .
N2 N 0.9183(15) 0.923(3) 0.5499(16) 0.039(2) Uiso 1 1 d . . .
H2A H 0.9799 0.7777 0.5474 0.047 Uiso 1 1 calc R . .
H2B H 0.9551 0.9832 0.5816 0.047 Uiso 1 1 calc R . .
N1 N 0.5078(14) 0.641(3) 0.5881(14) 0.039(2) Uiso 1 1 d . . .
H1 H 0.4422 0.7767 0.5812 0.047 Uiso 1 1 calc R . .
C2 C 0.289(3) 0.292(3) 0.566(3) 0.0390(12) Uiso 1 1 d . . .
C10 C 0.6819(16) 0.646(3) 0.5771(16) 0.0390(12) Uiso 1 1 d . . .
C4 C 0.403(2) 0.542(3) 0.6989(19) 0.0390(12) Uiso 1 1 d . . .
C11 C 0.7242(19) 0.861(3) 0.5457(19) 0.0390(12) Uiso 1 1 d . . .
H11A H 0.6766 0.8239 0.5097 0.047 Uiso 1 1 calc R . .
H11B H 0.6585 1.0093 0.5555 0.047 Uiso 1 1 calc R . .
C1 C 0.4188(19) 0.428(3) 0.611(2) 0.0390(12) Uiso 1 1 d . . .
H1A H 0.5146 0.3081 0.6265 0.047 Uiso 1 1 calc R . .
C7 C 0.593(2) 0.577(3) 0.804(2) 0.0390(12) Uiso 1 1 d . . .
C9 C 0.396(2) 0.352(3) 0.738(2) 0.0390(12) Uiso 1 1 d . . .
H9 H 0.3182 0.2136 0.7291 0.047 Uiso 1 1 calc R . .
C3 C 0.298(2) 0.523(3) 0.654(2) 0.0390(12) Uiso 1 1 d . . .
H3A H 0.2427 0.6872 0.6440 0.047 Uiso 1 1 calc R . .
H3B H 0.1984 0.4026 0.6562 0.047 Uiso 1 1 calc R . .
C8 C 0.4908(19) 0.358(3) 0.7848(19) 0.0390(12) Uiso 1 1 d . . .
H8 H 0.4908 0.2155 0.8061 0.047 Uiso 1 1 calc R . .
C6 C 0.613(2) 0.769(4) 0.768(2) 0.0390(12) Uiso 1 1 d . . .
H6 H 0.6884 0.9082 0.7788 0.047 Uiso 1 1 calc R . .
C5 C 0.518(2) 0.752(3) 0.716(2) 0.0390(12) Uiso 1 1 d . . .
H5 H 0.5314 0.8838 0.6935 0.047 Uiso 1 1 calc R . .

loop_
_atom_site_aniso_label
_atom_site_aniso_U_11
_atom_site_aniso_U_22
_atom_site_aniso_U_33
_atom_site_aniso_U_23
_atom_site_aniso_U_13
_atom_site_aniso_U_12
Zn1 0.0358(10) 0.0332(11) 0.094(9) 0.000 -0.0011(16) 0.000

loop_
_atom_type_symbol
_atom_type_description
_atom_type_scat_dispersion_real
_atom_type_scat_dispersion_imag
_atom_type_scat_source
C C 0.0015 0.0009 'International Tables Vol C Tables 4.2.6.8 and 6.1.1.4'
H H 0.0000 0.0000 'International Tables Vol C Tables 4.2.6.8 and 6.1.1.4'
N N 0.0030 0.0019 'International Tables Vol C Tables 4.2.6.8 and 6.1.1.4'
O O 0.0056 0.0036 'International Tables Vol C Tables 4.2.6.8 and 6.1.1.4'
Zn Zn 0.3242 0.9375 'International Tables Vol C Tables 4.2.6.8 and 6.1.1.4'

loop_
_geom_angle_atom_site_label_1
_geom_angle_atom_site_label_2
_geom_angle_atom_site_label_3
_geom_angle
_geom_angle_site_symmetry_1
_geom_angle_site_symmetry_3
O1 Zn1 O1 94.3(11) 2_556 .
O1 Zn1 C2 122.4(7) . 2_556
O1 Zn1 C2 28.8(10) . .
O1 Zn1 C2 28.8(10) 2_556 2_556
O1 Zn1 C2 122.4(7) 2_556 .
N2 Zn1 O1 112.9(14) 2_646 2_556
N2 Zn1 O1 112.9(14) 1_445 .
N2 Zn1 O1 119.7(7) 2_646 .
N2 Zn1 O1 119.7(7) 1_445 2_556
N2 Zn1 N2 99.0(16) 2_646 1_445
N2 Zn1 C2 91.2(14) 1_445 .
N2 Zn1 C2 107.7(10) 2_646 .
N2 Zn1 C2 91.2(14) 2_646 2_556
N2 Zn1 C2 107.7(10) 1_445 2_556
C2 Zn1 C2 151.1(10) . 2_556
C2 O1 Zn1 101.5(14) . .
C7 O4 H4 109.5 . .
Zn1 N2 H2A 107.5 1_665 .
Zn1 N2 H2B 107.5 1_665 .
H2A N2 H2B 107.0 . .
C11 N2 Zn1 119(2) . 1_665
C11 N2 H2A 107.5 . .
C11 N2 H2B 107.5 . .
C10 N1 H1 116.8 . .
C10 N1 C1 126.3(16) . .
C1 N1 H1 116.8 . .
O1 C2 Zn1 49.7(16) . .
O1 C2 C1 117.9(18) . .
O2 C2 Zn1 75(3) . .
O2 C2 O1 124(5) . .
O2 C2 C1 118(5) . .
C1 C2 Zn1 161.8(15) . .
O3 C10 N1 122(3) . .
O3 C10 C11 122.6(16) . .
N1 C10 C11 115.1(18) . .
C3 C4 C9 121(2) . .
C3 C4 C5 126(3) . .
C5 C4 C9 113(4) . .
N2 C11 C10 115(2) . .
N2 C11 H11A 108.5 . .
N2 C11 H11B 108.5 . .
C10 C11 H11A 108.5 . .
C10 C11 H11B 108.5 . .
H11A C11 H11B 107.5 . .
N1 C1 C2 107(4) . .
N1 C1 H1A 109.3 . .
N1 C1 C3 111.7(18) . .
C2 C1 H1A 109.3 . .
C2 C1 C3 109.8(18) . .
C3 C1 H1A 109.3 . .
O4 C7 C8 119(3) . .
O4 C7 C6 122(3) . .
C6 C7 C8 117(5) . .
C4 C9 H9 117.3 . .
C8 C9 C4 125(2) . .
C8 C9 H9 117.3 . .
C4 C3 C1 110.4(19) . .
C4 C3 H3A 109.6 . .
C4 C3 H3B 109.6 . .
C1 C3 H3A 109.6 . .
C1 C3 H3B 109.6 . .
H3A C3 H3B 108.1 . .
C7 C8 H8 119.5 . .
C9 C8 C7 121(3) . .
C9 C8 H8 119.5 . .
C7 C6 H6 119.8 . .
C7 C6 C5 120(3) . .
C5 C6 H6 119.8 . .
C4 C5 C6 122(3) . .
C4 C5 H5 119.1 . .
C6 C5 H5 119.1 . .

loop_
_geom_bond_atom_site_label_1
_geom_bond_atom_site_label_2
_geom_bond_distance
_geom_bond_site_symmetry_2
Zn1 O1 2.010(19) 2_556
Zn1 O1 2.010(19) .
Zn1 N2 1.99(3) 2_646
Zn1 N2 1.99(3) 1_445
Zn1 C2 2.58(5) 2_556
Zn1 C2 2.58(5) .
O1 C2 1.27(5) .
O2 C2 1.229(19) .
O3 C10 1.26(3) .
O4 H4 0.8200 .
O4 C7 1.29(7) .
N2 Zn1 1.99(3) 1_665
N2 H2A 0.8900 .
N2 H2B 0.8900 .
N2 C11 1.435(16) .
N1 H1 0.8600 .
N1 C10 1.34(2) .
N1 C1 1.46(3) .
C2 C1 1.55(6) .
C10 C11 1.46(4) .
C4 C9 1.43(6) .
C4 C3 1.30(7) .
C4 C5 1.41(3) .
C11 H11A 0.9700 .
C11 H11B 0.9700 .
C1 H1A 0.9800 .
C1 C3 1.61(5) .
C7 C8 1.42(3) .
C7 C6 1.38(6) .
C9 H9 0.9300 .
C9 C8 1.31(7) .
C3 H3A 0.9700 .
C3 H3B 0.9700 .
C8 H8 0.9300 .
C6 H6 0.9300 .
C6 C5 1.43(8) .
C5 H5 0.9300 .
